data_4322155
loop_
_publ_author_name
'Paul V. Bernhardt'

_publ_section_title
;
 A Supramolecular Synthon for H-Bonded Transition Metal Arrays
;
_journal_name_full 'Inorganic Chemistry'
_journal_page_first 3481
_journal_page_last 3483
_journal_paper_doi 10.1021/ic990074f
_journal_volume 38
_journal_year 1999
_chemical_formula_sum 'C12 H28 Cl2 Cu N10 O9'
_chemical_formula_weight 590.88
_chemical_name_systematic
; 
 ? 
;
_space_group_IT_number 2
_symmetry_cell_setting triclinic
_symmetry_space_group_name_Hall '-P 1'
_symmetry_space_group_name_H-M 'P -1'
_atom_sites_solution_hydrogens geom
_atom_sites_solution_primary Patterson
_atom_sites_solution_secondary difmap
_audit_creation_method SHELXL
_cell_angle_alpha 79.450(10)
_cell_angle_beta 83.550(10)
_cell_angle_gamma 72.790(10)
_cell_formula_units_Z 2
_cell_length_a 8.2994(8)
_cell_length_b 8.5570(10)
_cell_length_c 18.683(3)
_cell_measurement_reflns_used 25
_cell_measurement_temperature 293(2)
_cell_measurement_theta_max 13
_cell_measurement_theta_min 10
_cell_volume 1243.6(3)
_computing_cell_refinement CAD4
_computing_data_collection CAD4
_computing_data_reduction XTAL3.2
_computing_molecular_graphics PLUTON
_computing_structure_refinement 'SHELXL-93 (Sheldrick, 1993)'
_computing_structure_solution 'SHELXS-86 (Sheldrick, 1990)'
_diffrn_ambient_temperature 293(2)
_diffrn_measurement_device 'Enraf Noniuus CAD4'
_diffrn_measurement_method 'omega-2theta scans'
_diffrn_radiation_monochromator graphite
_diffrn_radiation_source 'fine-focus sealed tube'
_diffrn_radiation_type MoK\a
_diffrn_radiation_wavelength 0.71073
_diffrn_reflns_av_R_equivalents 0.0276
_diffrn_reflns_av_sigmaI/netI 0.0463
_diffrn_reflns_limit_h_max 9
_diffrn_reflns_limit_h_min 0
_diffrn_reflns_limit_k_max 10
_diffrn_reflns_limit_k_min -9
_diffrn_reflns_limit_l_max 22
_diffrn_reflns_limit_l_min -22
_diffrn_reflns_number 4686
_diffrn_reflns_theta_max 24.97
_diffrn_reflns_theta_min 2.22
_diffrn_standards_interval_count 250
_diffrn_standards_number 3
_exptl_absorpt_coefficient_mu 1.155
_exptl_absorpt_correction_T_max 1.000
_exptl_absorpt_correction_T_min 0.763
_exptl_absorpt_correction_type empirical
_exptl_crystal_colour pink
_exptl_crystal_density_diffrn 1.578
_exptl_crystal_description prism
_exptl_crystal_F_000 610
_exptl_crystal_size_max 0.5
_exptl_crystal_size_mid 0.3
_exptl_crystal_size_min 0.1
_refine_diff_density_max 1.399
_refine_diff_density_min -0.876
_refine_diff_density_rms 0.168
_refine_ls_extinction_method none
_refine_ls_goodness_of_fit_all 1.083
_refine_ls_goodness_of_fit_obs 1.199
_refine_ls_matrix_type full
_refine_ls_number_parameters 304
_refine_ls_number_reflns 4356
_refine_ls_number_restraints 0
_refine_ls_restrained_S_all 1.083
_refine_ls_restrained_S_obs 1.199
_refine_ls_R_factor_all 0.1343
_refine_ls_R_factor_obs 0.0893
_refine_ls_shift/esd_max -0.006
_refine_ls_shift/esd_mean 0.000
_refine_ls_structure_factor_coef Fsqd
_refine_ls_weighting_details 'w=1/[\s^2^(Fo^2^)+(0.1768P)^2^+3.0645P] where P=(Fo^2^+2Fc^2^)/3'
_refine_ls_weighting_scheme calc
_refine_ls_wR_factor_all 0.3012
_refine_ls_wR_factor_obs 0.2597
_reflns_number_observed 2687
_reflns_number_total 4356
_reflns_observed_criterion >2sigma(I)
_cod_data_source_file ic990074f_1.cif
_cod_data_source_block 1373pb37
_cod_depositor_comments
;
The following automatic conversions were performed:

'_refine_ls_weighting_scheme' value 'calc
w=1/[\s^2^(Fo^2^)+(0.1768P)^2^+3.0645P] where P=(Fo^2^+2Fc^2^)/3' was
changed to 'calc'. New tag '_refine_ls_weighting_details' was
created. The value of the new tag was set to
'w=1/[\s^2^(Fo^2^)+(0.1768P)^2^+3.0645P] where P=(Fo^2^+2Fc^2^)/3'.

Automatic conversion script
Id: cif_fix_values 3143 2015-03-26 13:38:13Z robertas 
;
_cod_database_code 4322155

loop_
_symmetry_equiv_pos_as_xyz
'x, y, z'
'-x, -y, -z'

loop_
_atom_site_aniso_label
_atom_site_aniso_U_11
_atom_site_aniso_U_22
_atom_site_aniso_U_33
_atom_site_aniso_U_23
_atom_site_aniso_U_13
_atom_site_aniso_U_12
Cu1 0.0329(6) 0.0708(7) 0.0493(6) -0.0214(5) -0.0039(4) -0.0157(4)
N1 0.048(4) 0.091(6) 0.076(5) -0.044(4) 0.007(4) -0.030(4)
N2 0.047(4) 0.097(6) 0.054(4) -0.014(4) -0.013(3) -0.023(4)
N3 0.026(3) 0.054(4) 0.048(4) -0.010(3) -0.003(3) -0.018(3)
N4 0.035(3) 0.052(4) 0.070(5) -0.019(3) -0.005(3) -0.017(3)
N5 0.034(3) 0.058(4) 0.053(4) -0.010(3) -0.012(3) -0.012(3)
N6 0.038(3) 0.044(4) 0.047(4) -0.007(3) -0.010(3) -0.009(3)
N7 0.030(3) 0.043(4) 0.056(4) -0.007(3) -0.007(3) -0.010(3)
N8 0.031(3) 0.050(4) 0.055(4) -0.016(3) -0.004(3) -0.013(3)
N9 0.041(4) 0.044(4) 0.091(6) -0.010(4) -0.026(4) -0.006(3)
N10 0.024(3) 0.048(4) 0.094(5) -0.019(4) -0.016(3) -0.002(3)
C1 0.094(9) 0.144(11) 0.066(7) -0.058(7) 0.003(6) -0.031(8)
C2 0.097(10) 0.208(16) 0.071(8) -0.063(9) -0.021(7) -0.049(10)
C3 0.080(8) 0.157(12) 0.054(6) -0.021(7) -0.027(6) -0.030(8)
C4 0.045(5) 0.081(7) 0.078(7) -0.009(5) -0.023(5) -0.014(5)
C5 0.030(4) 0.050(5) 0.066(5) -0.013(4) -0.008(4) -0.004(3)
C6 0.035(4) 0.071(5) 0.043(4) -0.010(4) -0.005(3) -0.022(4)
C7 0.055(5) 0.055(5) 0.069(6) -0.008(4) -0.022(4) -0.016(4)
C8 0.044(5) 0.051(5) 0.108(8) -0.032(5) -0.008(5) -0.005(4)
C9 0.064(6) 0.082(7) 0.098(8) -0.051(6) 0.013(6) -0.025(5)
C10 0.034(4) 0.059(5) 0.036(4) -0.006(3) -0.005(3) -0.019(3)
C11 0.031(4) 0.041(4) 0.048(4) 0.000(3) -0.008(3) -0.008(3)
C12 0.029(4) 0.051(4) 0.049(4) -0.010(3) -0.002(3) -0.010(3)
O1 0.049(3) 0.049(3) 0.092(5) -0.008(3) -0.018(3) -0.008(3)
Cl1 0.0592(14) 0.091(2) 0.075(2) -0.0249(13) 0.0022(12) -0.0428(13)
O11 0.102(6) 0.113(6) 0.097(6) -0.034(5) 0.007(5) -0.068(5)
O21 0.133(8) 0.123(7) 0.103(7) -0.023(5) 0.025(6) -0.075(6)
O31 0.250(17) 0.235(15) 0.208(14) -0.160(12) 0.135(13) -0.179(14)
O41 0.104(9) 0.349(21) 0.167(13) 0.013(14) -0.048(9) -0.079(12)
Cl2 0.082(2) 0.124(2) 0.080(2) -0.014(2) 0.0124(15) -0.069(2)

loop_
_atom_site_label
_atom_site_type_symbol
_atom_site_fract_x
_atom_site_fract_y
_atom_site_fract_z
_atom_site_U_iso_or_equiv
_atom_site_thermal_displace_type
_atom_site_occupancy
_atom_site_calc_flag
_atom_site_refinement_flags
_atom_site_disorder_group
Cu1 Cu 0.34758(11) 0.88266(13) 0.22140(5) 0.0491(4) Uani 1 d . .
N1 N 0.4196(10) 0.7106(11) 0.1552(5) 0.066(2) Uani 1 d . .
H1 H 0.3559(10) 0.6391(11) 0.1702(5) 0.079 Uiso 1 d R .
N2 N 0.1374(10) 1.0123(11) 0.1693(4) 0.065(2) Uani 1 d . .
H2 H 0.0581(10) 0.9569(11) 0.1835(4) 0.078 Uiso 1 d R .
N3 N 0.2707(7) 1.0525(8) 0.2899(3) 0.0410(14) Uani 1 d . .
H3 H 0.3301(7) 1.1281(8) 0.2760(3) 0.049 Uiso 1 d R .
N4 N 0.5469(8) 0.7451(8) 0.2787(4) 0.050(2) Uani 1 d . .
H4 H 0.6303(8) 0.7960(8) 0.2666(4) 0.060 Uiso 1 d R .
N5 N 0.4627(8) 0.8900(8) 0.3805(4) 0.047(2) Uani 1 d . .
N6 N 0.5277(8) 1.1110(8) 0.4115(3) 0.0432(15) Uani 1 d . .
N7 N 0.7960(7) 1.0708(7) 0.4556(4) 0.0429(15) Uani 1 d . .
N8 N 0.7229(7) 0.8441(8) 0.4243(4) 0.0438(15) Uani 1 d . .
N9 N 0.6024(9) 1.3249(8) 0.4433(4) 0.058(2) Uani 1 d . .
H9A H 0.6741(9) 1.3642(8) 0.4585(4) 0.070 Uiso 1 d R .
H9B H 0.5045(9) 1.3890(8) 0.4318(4) 0.070 Uiso 1 d R .
N10 N 0.9757(8) 0.8113(8) 0.4721(4) 0.055(2) Uani 1 d . .
H10A H 1.0444(8) 0.8499(8) 0.4899(4) 0.066 Uiso 1 d R .
H10B H 1.0021(8) 0.7077(8) 0.4688(4) 0.066 Uiso 1 d R .
C1 C 0.3987(17) 0.7688(18) 0.0768(6) 0.097(4) Uani 1 d . .
H1A H 0.4299(17) 0.6740(18) 0.0513(6) 0.116 Uiso 1 d R .
H1B H 0.4721(17) 0.8380(18) 0.0573(6) 0.116 Uiso 1 d R .
C2 C 0.2163(18) 0.8627(22) 0.0640(7) 0.117(5) Uani 1 d . .
H2A H 0.1438(18) 0.7972(22) 0.0897(7) 0.141 Uiso 1 d R .
H2B H 0.2006(18) 0.8762(22) 0.0123(7) 0.141 Uiso 1 d R .
C3 C 0.1577(16) 1.0353(18) 0.0875(6) 0.095(4) Uani 1 d . .
H3A H 0.2394(16) 1.0966(18) 0.0699(6) 0.114 Uiso 1 d R .
H3B H 0.0504(16) 1.0973(18) 0.0672(6) 0.114 Uiso 1 d R .
C4 C 0.0767(12) 1.1692(13) 0.1953(6) 0.068(3) Uani 1 d . .
H4A H -0.0400(12) 1.2213(13) 0.1836(6) 0.081 Uiso 1 d R .
H4B H 0.1435(12) 1.2423(13) 0.1720(6) 0.081 Uiso 1 d R .
C5 C 0.0906(10) 1.1388(10) 0.2766(5) 0.050(2) Uani 1 d . .
H5A H 0.0562(10) 1.2431(10) 0.2953(5) 0.059 Uiso 1 d R .
H5B H 0.0189(10) 1.0709(10) 0.3006(5) 0.059 Uiso 1 d R .
C6 C 0.2937(10) 0.9884(11) 0.3684(4) 0.048(2) Uani 1 d . .
H6A H 0.2671(10) 1.0810(11) 0.3950(4) 0.058 Uiso 1 d R .
H6B H 0.2161(10) 0.9229(11) 0.3868(4) 0.058 Uiso 1 d R .
C7 C 0.5150(12) 0.7301(11) 0.3579(5) 0.058(2) Uani 1 d . .
H7A H 0.4276(12) 0.6745(11) 0.3731(5) 0.070 Uiso 1 d R .
H7B H 0.6170(12) 0.6632(11) 0.3813(5) 0.070 Uiso 1 d R .
C8 C 0.6069(12) 0.5830(11) 0.2521(6) 0.067(3) Uani 1 d . .
H8A H 0.5372(12) 0.5118(11) 0.2744(6) 0.080 Uiso 1 d R .
H8B H 0.7227(12) 0.5280(11) 0.2645(6) 0.080 Uiso 1 d R .
C9 C 0.5957(14) 0.6172(14) 0.1706(6) 0.077(3) Uani 1 d . .
H9C H 0.6726(14) 0.6806(14) 0.1480(6) 0.092 Uiso 1 d R .
H9D H 0.6271(14) 0.5132(14) 0.1517(6) 0.092 Uiso 1 d R .
C10 C 0.5752(9) 0.9532(10) 0.4063(4) 0.042(2) Uani 1 d . .
C11 C 0.6434(9) 1.1637(9) 0.4372(4) 0.041(2) Uani 1 d . .
C12 C 0.8277(9) 0.9126(9) 0.4496(4) 0.043(2) Uani 1 d . .
O1 O 0.7671(7) 0.5288(7) 0.5234(4) 0.064(2) Uani 1 d . .
H11 H 0.7623(7) 0.6207(7) 0.4907(4) 0.077 Uiso 1 d R .
H21 H 0.8204(7) 0.5377(7) 0.5569(4) 0.077 Uiso 1 d R .
Cl1 Cl 0.0818(3) 0.6023(3) 0.28703(14) 0.0696(7) Uani 1 d . .
O11 O 0.1673(11) 0.7078(11) 0.3047(5) 0.094(3) Uani 1 d . .
O21 O 0.0120(14) 0.5208(12) 0.3483(5) 0.113(3) Uani 1 d . .
O31 O 0.1702(21) 0.5112(19) 0.2366(8) 0.202(8) Uani 1 d . .
O41 O -0.0613(17) 0.7177(26) 0.2503(8) 0.207(7) Uani 1 d . .
Cl2 Cl 0.6144(4) 1.1376(4) 0.1575(2) 0.0883(9) Uani 1 d . .
O12A O 0.4833(30) 1.0833(29) 0.1396(10) 0.079(6) Uiso 0.45(3) d P 1
O22A O 0.6259(43) 1.2761(38) 0.1046(15) 0.125(9) Uiso 0.45(3) d P 1
O32A O 0.5334(30) 1.2341(29) 0.2161(12) 0.099(8) Uiso 0.45(3) d P 1
O42A O 0.7450(48) 1.0049(43) 0.2109(19) 0.169(15) Uiso 0.45(3) d P 1
O12B O 0.7140(22) 1.2107(19) 0.1117(7) 0.073(5) Uiso 0.55(3) d P 2
O22B O 0.6204(29) 1.1259(28) 0.2304(12) 0.119(8) Uiso 0.55(3) d P 2
O32B O 0.5408(25) 1.0253(24) 0.1400(9) 0.080(5) Uiso 0.55(3) d P 2
O42B O 0.4425(63) 1.2860(53) 0.1696(27) 0.260(20) Uiso 0.55(3) d P 2

loop_
_atom_type_symbol
_atom_type_description
_atom_type_scat_dispersion_real
_atom_type_scat_dispersion_imag
_atom_type_scat_source
C C 0.0033 0.0016 'International Tables Vol C Tables 4.2.6.8 and 6.1.1.4'
H H 0.0000 0.0000 'International Tables Vol C Tables 4.2.6.8 and 6.1.1.4'
Cl Cl 0.1484 0.1585 'International Tables Vol C Tables 4.2.6.8 and 6.1.1.4'
N N 0.0061 0.0033 'International Tables Vol C Tables 4.2.6.8 and 6.1.1.4'
O O 0.0106 0.0060 'International Tables Vol C Tables 4.2.6.8 and 6.1.1.4'
Cu Cu 0.3201 1.2651 'International Tables Vol C Tables 4.2.6.8 and 6.1.1.4'

loop_
_geom_angle_atom_site_label_1
_geom_angle_atom_site_label_2
_geom_angle_atom_site_label_3
_geom_angle
_geom_angle_site_symmetry_1
_geom_angle_site_symmetry_3
_geom_angle_publ_flag
N1 Cu1 N4 85.9(3) . . ?
N1 Cu1 N2 94.6(3) . . ?
N4 Cu1 N2 175.8(3) . . ?
N1 Cu1 N3 178.4(3) . . ?
N4 Cu1 N3 94.1(3) . . ?
N2 Cu1 N3 85.2(3) . . ?
N1 Cu1 O12A 94.4(6) . . ?
N4 Cu1 O12A 99.4(6) . . ?
N2 Cu1 O12A 84.7(6) . . ?
N3 Cu1 O12A 87.2(5) . . ?
N1 Cu1 O11 90.0(3) . . ?
N4 Cu1 O11 87.6(3) . . ?
N2 Cu1 O11 88.3(3) . . ?
N3 Cu1 O11 88.4(3) . . ?
O12A Cu1 O11 172.0(6) . . ?
C1 N1 C9 112.3(8) . . ?
C1 N1 Cu1 117.1(7) . . ?
C9 N1 Cu1 106.4(6) . . ?
C4 N2 C3 111.4(9) . . ?
C4 N2 Cu1 107.1(5) . . ?
C3 N2 Cu1 115.5(7) . . ?
C6 N3 C5 111.3(6) . . ?
C6 N3 Cu1 116.2(5) . . ?
C5 N3 Cu1 106.2(5) . . ?
C7 N4 C8 113.6(7) . . ?
C7 N4 Cu1 114.6(5) . . ?
C8 N4 Cu1 107.0(5) . . ?
C10 N5 C6 120.8(7) . . ?
C10 N5 C7 121.5(7) . . ?
C6 N5 C7 117.4(6) . . ?
C10 N6 C11 114.4(6) . . ?
C12 N7 C11 114.5(6) . . ?
C10 N8 C12 113.0(6) . . ?
N1 C1 C2 110.2(10) . . ?
C1 C2 C3 114.8(11) . . ?
N2 C3 C2 108.2(11) . . ?
N2 C4 C5 108.5(8) . . ?
N3 C5 C4 106.7(7) . . ?
N5 C6 N3 111.6(6) . . ?
N5 C7 N4 111.0(7) . . ?
N4 C8 C9 107.4(8) . . ?
N1 C9 C8 107.7(8) . . ?
N6 C10 N8 126.8(7) . . ?
N6 C10 N5 117.7(7) . . ?
N8 C10 N5 115.5(7) . . ?
N7 C11 N6 125.5(7) . . ?
N7 C11 N9 117.4(7) . . ?
N6 C11 N9 117.1(6) . . ?
N7 C12 N10 116.8(7) . . ?
N7 C12 N8 125.9(7) . . ?
N10 C12 N8 117.2(7) . . ?
O31 Cl1 O21 117.6(8) . . ?
O31 Cl1 O11 112.2(6) . . ?
O21 Cl1 O11 112.5(6) . . ?
O31 Cl1 O41 105.2(11) . . ?
O21 Cl1 O41 105.1(8) . . ?
O11 Cl1 O41 102.5(9) . . ?
Cl1 O11 Cu1 130.3(5) . . ?
O12B Cl2 O22B 120.5(11) . . ?
O12B Cl2 O32B 124.2(9) . . ?
O22B Cl2 O32B 112.2(11) . . ?
O12A Cl2 O22A 107.3(16) . . ?
O12A Cl2 O32A 102.5(13) . . ?
O22A Cl2 O32A 95.7(15) . . ?
O12A Cl2 O42A 115.1(16) . . ?
O22A Cl2 O42A 133.8(19) . . ?
O32A Cl2 O42A 92.5(15) . . ?
O12B Cl2 O42B 104.6(17) . . ?
O22B Cl2 O42B 83.1(19) . . ?
O32B Cl2 O42B 98.3(17) . . ?
Cl2 O12A Cu1 125.6(12) . . ?

loop_
_geom_bond_atom_site_label_1
_geom_bond_atom_site_label_2
_geom_bond_distance
_geom_bond_site_symmetry_2
_geom_bond_publ_flag
Cu1 N1 2.009(7) . ?
Cu1 N4 2.013(7) . ?
Cu1 N2 2.016(7) . ?
Cu1 N3 2.026(6) . ?
Cu1 O12A 2.52(2) . ?
Cu1 O11 2.617(8) . ?
N1 C1 1.470(14) . ?
N1 C9 1.475(13) . ?
N2 C4 1.442(13) . ?
N2 C3 1.500(13) . ?
N3 C6 1.481(10) . ?
N3 C5 1.485(9) . ?
N4 C7 1.462(12) . ?
N4 C8 1.486(11) . ?
N5 C10 1.375(9) . ?
N5 C6 1.425(10) . ?
N5 C7 1.434(11) . ?
N6 C10 1.309(10) . ?
N6 C11 1.340(10) . ?
N7 C12 1.324(10) . ?
N7 C11 1.325(9) . ?
N8 C10 1.337(9) . ?
N8 C12 1.348(10) . ?
N9 C11 1.343(10) . ?
N10 C12 1.338(9) . ?
C1 C2 1.51(2) . ?
C2 C3 1.54(2) . ?
C4 C5 1.504(13) . ?
C8 C9 1.50(2) . ?
Cl1 O31 1.344(11) . ?
Cl1 O21 1.389(9) . ?
Cl1 O11 1.404(8) . ?
Cl1 O41 1.449(15) . ?
Cl2 O12B 1.327(14) . ?
Cl2 O22B 1.35(2) . ?
Cl2 O32B 1.38(2) . ?
Cl2 O12A 1.40(2) . ?
Cl2 O22A 1.42(3) . ?
Cl2 O32A 1.47(2) . ?
Cl2 O42A 1.60(3) . ?
Cl2 O42B 1.63(5) . ?
